data_4080314
loop_
_publ_author_name
'Hegemann, Corinna'
'Tyrra, Wieland'
'Neud\"orfl, J\"org-Martin'
'Mathur, Sanjay'

_publ_section_title
;
 Synthetic and Structural Investigations on the Reactivity of the Cd--I
 Bond in [ICd{Zr2(OPri)9}] to Construct New Mixed-Metal Alkoxides
;
_journal_issue 6
_journal_name_full Organometallics
_journal_page_first 1654
_journal_paper_doi 10.1021/om301053b
_journal_volume 32
_journal_year 2013
_chemical_formula_moiety 'C60 H112 Cd2 F20 O24 Zr4'
_chemical_formula_sum 'C60 H112 Cd2 F20 O24 Zr4'
_chemical_formula_weight 2187.20
_chemical_name_systematic
;
 ?
;
_space_group_IT_number 2
_symmetry_cell_setting triclinic
_symmetry_space_group_name_Hall '-P 1'
_symmetry_space_group_name_H-M 'P -1'
_atom_sites_solution_hydrogens geom
_atom_sites_solution_primary direct
_atom_sites_solution_secondary difmap
_audit_creation_method SHELXL-97
_cell_angle_alpha 73.035(19)
_cell_angle_beta 77.5(2)
_cell_angle_gamma 71.019(17)
_cell_formula_units_Z 1
_cell_length_a 11.121(3)
_cell_length_b 11.746(3)
_cell_length_c 19.154(5)
_cell_measurement_reflns_used 12468
_cell_measurement_temperature 170(2)
_cell_measurement_theta_max 27.28
_cell_measurement_theta_min 1.89
_cell_volume 2242.5(16)
_computing_cell_refinement 'X-Area (Stoe & Cie, 2001)'
_computing_data_collection 'X-Area (Stoe & Cie, 2001)'
_computing_data_reduction 'X-Area (Stoe & Cie, 2001)'
_computing_structure_refinement 'SHELXL-97 (Sheldrick, 1997)'
_computing_structure_solution 'SHELXS-97 (Sheldrick, 1990)'
_diffrn_ambient_temperature 170(2)
_diffrn_detector_area_resol_mean 'not measured'
_diffrn_measured_fraction_theta_full 0.959
_diffrn_measured_fraction_theta_max 0.959
_diffrn_measurement_device_type 'IPDS 2 T (Stoe & Cie)'
_diffrn_measurement_method '\w and \f scans'
_diffrn_radiation_monochromator graphite
_diffrn_radiation_source 'fine-focus sealed tube'
_diffrn_radiation_type MoK\a
_diffrn_radiation_wavelength 0.71073
_diffrn_reflns_av_R_equivalents 0.2211
_diffrn_reflns_av_sigmaI/netI 0.2540
_diffrn_reflns_limit_h_max 13
_diffrn_reflns_limit_h_min -14
_diffrn_reflns_limit_k_max 15
_diffrn_reflns_limit_k_min -15
_diffrn_reflns_limit_l_max 24
_diffrn_reflns_limit_l_min -24
_diffrn_reflns_number 25564
_diffrn_reflns_theta_full 27.28
_diffrn_reflns_theta_max 27.28
_diffrn_reflns_theta_min 1.89
_diffrn_standards_decay_% 'not measured'
_diffrn_standards_interval_count 'not measured'
_diffrn_standards_interval_time 'not measured'
_diffrn_standards_number 'not measured'
_exptl_absorpt_coefficient_mu 1.017
_exptl_absorpt_correction_T_max 0.9111
_exptl_absorpt_correction_T_min 0.6943
_exptl_absorpt_correction_type numerical
_exptl_absorpt_process_details
;
The absorption correction (X-RED; Stoe & Cie, 2001)
was performed after optimizing the crystal shape
using X-SHAPE (Stoe & Cie, 1999).
;
_exptl_crystal_colour colourless
_exptl_crystal_density_diffrn 1.620
_exptl_crystal_density_meas ?
_exptl_crystal_density_method 'not measured'
_exptl_crystal_description plate
_exptl_crystal_F_000 1100
_exptl_crystal_size_max 0.34
_exptl_crystal_size_mid 0.26
_exptl_crystal_size_min 0.13
_refine_diff_density_max 0.996
_refine_diff_density_min -0.979
_refine_diff_density_rms 0.152
_refine_ls_extinction_coef 'not measured'
_refine_ls_extinction_method none
_refine_ls_goodness_of_fit_ref 0.936
_refine_ls_hydrogen_treatment constr
_refine_ls_matrix_type full
_refine_ls_number_parameters 496
_refine_ls_number_reflns 9649
_refine_ls_number_restraints 0
_refine_ls_restrained_S_all 0.936
_refine_ls_R_factor_all 0.2412
_refine_ls_R_factor_gt 0.1053
_refine_ls_shift/su_max 0.027
_refine_ls_shift/su_mean 0.004
_refine_ls_structure_factor_coef Fsqd
_refine_ls_weighting_details 'calc w=1/[\s^2^(Fo^2^)+(0.0888P)^2^+0.0000P] where P=(Fo^2^+2Fc^2^)/3'
_refine_ls_weighting_scheme calc
_refine_ls_wR_factor_gt 0.2034
_refine_ls_wR_factor_ref 0.2592
_reflns_number_gt 3327
_reflns_number_total 9649
_reflns_threshold_expression >2sigma(I)
_cod_data_source_file om301053b_si_002.cif
_cod_data_source_block 10
_cod_depositor_comments
;
The following automatic conversions were performed:

'_exptl_crystal_density_meas' value 'not measured' was changed to '?'
- the value is perceived as not measured.

Automatic conversion script
Id: cif_fix_values 3008 2015-01-20 13:52:24Z robertas 
;
_cod_original_cell_volume 2242.5(10)
_cod_database_code 4080314

loop_
_symmetry_equiv_pos_as_xyz
'x, y, z'
'-x, -y, -z'

loop_
_atom_site_label
_atom_site_type_symbol
_atom_site_fract_x
_atom_site_fract_y
_atom_site_fract_z
_atom_site_U_iso_or_equiv
_atom_site_adp_type
_atom_site_occupancy
_atom_site_symmetry_multiplicity
_atom_site_calc_flag
_atom_site_refinement_flags
Cd1 Cd 0.61351(11) 0.86396(11) 0.10491(7) 0.0543(4) Uani 1 1 d .
Zr1 Zr 0.81132(13) 0.65042(13) 0.22828(8) 0.0425(4) Uani 1 1 d .
Zr2 Zr 0.53021(14) 0.87377(15) 0.28774(9) 0.0526(4) Uani 1 1 d .
F1 F 0.8360(13) 0.5126(12) 0.4843(6) 0.108(4) Uani 1 1 d .
F2 F 0.6608(12) 0.6462(13) 0.5235(6) 0.106(4) Uani 1 1 d .
F3 F 0.7875(15) 0.8280(13) 0.4799(8) 0.125(5) Uani 1 1 d .
F4 F 0.9608(13) 0.6931(15) 0.4416(7) 0.122(5) Uani 1 1 d .
F5 F 0.8779(13) 0.6584(14) 0.5575(6) 0.122(5) Uani 1 1 d .
F6 F 0.6245(12) 1.3456(11) -0.0629(6) 0.102(4) Uani 1 1 d .
F7 F 0.7729(10) 1.2072(11) -0.0022(8) 0.107(4) Uani 1 1 d .
F8 F 0.6373(16) 1.3986(13) 0.0610(9) 0.143(6) Uani 1 1 d .
F9 F 0.6116(17) 1.2173(16) 0.1246(7) 0.156(7) Uani 1 1 d .
F10 F 0.4620(13) 1.3527(14) 0.0651(8) 0.120(5) Uani 1 1 d .
O1 O 0.4654(9) 0.9408(9) 0.1854(6) 0.059(3) Uani 1 1 d .
O2 O 0.7824(8) 0.7089(9) 0.1175(5) 0.051(2) Uani 1 1 d .
O3 O 0.7259(8) 0.8521(8) 0.2237(5) 0.047(2) Uani 1 1 d .
O4 O 0.6008(9) 0.6959(9) 0.2540(6) 0.052(2) Uani 1 1 d .
O5 O 0.6324(10) 0.7699(11) 0.3839(6) 0.066(3) Uani 1 1 d .
O6 O 0.8115(10) 0.6259(11) 0.3469(6) 0.065(3) Uani 1 1 d .
O7 O 0.8359(10) 0.4750(9) 0.2413(6) 0.060(3) Uani 1 1 d .
O8 O 0.9894(8) 0.6487(9) 0.2128(6) 0.053(2) Uani 1 1 d .
O9 O 0.3763(10) 0.8408(11) 0.3485(6) 0.074(3) Uani 1 1 d .
O10 O 0.5253(10) 1.0301(10) 0.3055(7) 0.073(3) Uani 1 1 d .
O11 O 0.6436(11) 1.0382(11) 0.0321(7) 0.075(3) Uani 1 1 d .
O12 O 0.5061(10) 0.8201(11) 0.0353(7) 0.072(3) Uani 1 1 d .
C10 C 0.3384(17) 1.0107(19) 0.1593(14) 0.092(7) Uani 1 1 d .
H10 H 0.3561 1.0339 0.1055 0.110 Uiso 1 1 calc R
C11 C 0.283(2) 1.1219(19) 0.1809(13) 0.097(7) Uani 1 1 d .
H11A H 0.3429 1.1699 0.1671 0.146 Uiso 1 1 calc R
H11B H 0.2588 1.1048 0.2334 0.146 Uiso 1 1 calc R
H11C H 0.2075 1.1676 0.1572 0.146 Uiso 1 1 calc R
C12 C 0.2545(16) 0.9222(19) 0.1772(12) 0.087(6) Uani 1 1 d .
H12A H 0.3020 0.8491 0.1599 0.131 Uiso 1 1 calc R
H12B H 0.1789 0.9627 0.1533 0.131 Uiso 1 1 calc R
H12C H 0.2302 0.8995 0.2295 0.131 Uiso 1 1 calc R
C20 C 0.8695(15) 0.6646(18) 0.0568(9) 0.063(5) Uani 1 1 d .
H20 H 0.9412 0.5976 0.0776 0.076 Uiso 1 1 calc R
C21 C 0.8017(17) 0.6088(18) 0.0196(10) 0.074(5) Uani 1 1 d .
H21A H 0.7689 0.5461 0.0557 0.111 Uiso 1 1 calc R
H21B H 0.8614 0.5725 -0.0177 0.111 Uiso 1 1 calc R
H21C H 0.7320 0.6727 -0.0025 0.111 Uiso 1 1 calc R
C22 C 0.923(2) 0.762(3) 0.0049(10) 0.110(8) Uani 1 1 d .
H22A H 0.9651 0.7934 0.0311 0.164 Uiso 1 1 calc R
H22B H 0.8556 0.8282 -0.0174 0.164 Uiso 1 1 calc R
H22C H 0.9847 0.7276 -0.0326 0.164 Uiso 1 1 calc R
C30 C 0.7930(16) 0.9482(16) 0.2126(10) 0.069(5) Uani 1 1 d .
H30 H 0.7293 1.0295 0.2087 0.082 Uiso 1 1 calc R
C31 C 0.8621(16) 0.9201(18) 0.2788(10) 0.072(5) Uani 1 1 d .
H31A H 0.8011 0.9185 0.3228 0.109 Uiso 1 1 calc R
H31B H 0.9034 0.9832 0.2727 0.109 Uiso 1 1 calc R
H31C H 0.9253 0.8410 0.2827 0.109 Uiso 1 1 calc R
C32 C 0.8853(14) 0.9506(14) 0.1435(8) 0.053(4) Uani 1 1 d .
H32A H 0.8400 0.9681 0.1025 0.079 Uiso 1 1 calc R
H32B H 0.9484 0.8714 0.1469 0.079 Uiso 1 1 calc R
H32C H 0.9269 1.0138 0.1364 0.079 Uiso 1 1 calc R
C40 C 0.5178(14) 0.6130(15) 0.2712(9) 0.061(4) Uani 1 1 d .
H40 H 0.4290 0.6656 0.2745 0.073 Uiso 1 1 calc R
C41 C 0.5367(15) 0.5521(16) 0.2093(9) 0.060(4) Uani 1 1 d .
H41A H 0.5248 0.6144 0.1640 0.089 Uiso 1 1 calc R
H41B H 0.4754 0.5058 0.2190 0.089 Uiso 1 1 calc R
H41C H 0.6220 0.4971 0.2053 0.089 Uiso 1 1 calc R
C42 C 0.5341(19) 0.5237(16) 0.3458(10) 0.078(5) Uani 1 1 d .
H42A H 0.5206 0.5694 0.3824 0.117 Uiso 1 1 calc R
H42B H 0.6193 0.4681 0.3444 0.117 Uiso 1 1 calc R
H42C H 0.4727 0.4770 0.3581 0.117 Uiso 1 1 calc R
C4 C 0.7329(18) 0.6809(18) 0.3943(8) 0.064(5) Uani 1 1 d .
C5 C 0.7702(16) 0.6345(17) 0.4727(9) 0.065(5) Uani 1 1 d .
C6 C 0.856(2) 0.702(2) 0.4879(11) 0.089(6) Uani 1 1 d .
C70 C 0.859(2) 0.3445(17) 0.2604(12) 0.092(6) Uani 1 1 d .
H70 H 0.7755 0.3292 0.2809 0.111 Uiso 1 1 calc R
C71 C 0.904(2) 0.2913(18) 0.1955(12) 0.098(7) Uani 1 1 d .
H71A H 0.8468 0.3345 0.1594 0.147 Uiso 1 1 calc R
H71B H 0.9071 0.2051 0.2100 0.147 Uiso 1 1 calc R
H71C H 0.9887 0.2994 0.1749 0.147 Uiso 1 1 calc R
C72 C 0.941(2) 0.2853(18) 0.3211(11) 0.093(6) Uani 1 1 d .
H72A H 0.9049 0.3256 0.3610 0.140 Uiso 1 1 calc R
H72B H 1.0261 0.2934 0.3030 0.140 Uiso 1 1 calc R
H72C H 0.9446 0.1991 0.3383 0.140 Uiso 1 1 calc R
C80 C 1.1231(13) 0.6142(17) 0.2110(10) 0.066(5) Uani 1 1 d .
H80 H 1.1546 0.6851 0.1819 0.079 Uiso 1 1 calc R
C81 C 1.1859(14) 0.5087(17) 0.1755(10) 0.070(5) Uani 1 1 d .
H81A H 1.1636 0.5313 0.1266 0.105 Uiso 1 1 calc R
H81B H 1.1573 0.4379 0.2040 0.105 Uiso 1 1 calc R
H81C H 1.2773 0.4888 0.1731 0.105 Uiso 1 1 calc R
C82 C 1.1555(15) 0.582(2) 0.2881(10) 0.087(6) Uani 1 1 d .
H82A H 1.1137 0.6519 0.3097 0.131 Uiso 1 1 calc R
H82B H 1.2467 0.5629 0.2865 0.131 Uiso 1 1 calc R
H82C H 1.1267 0.5120 0.3172 0.131 Uiso 1 1 calc R
C90 C 0.273(3) 0.818(3) 0.4021(16) 0.145(12) Uani 1 1 d .
H90 H 0.2416 0.7613 0.3862 0.174 Uiso 1 1 calc R
C91 C 0.309(3) 0.753(3) 0.4728(13) 0.158(14) Uani 1 1 d .
H91A H 0.3796 0.6807 0.4687 0.236 Uiso 1 1 calc R
H91B H 0.2376 0.7280 0.5046 0.236 Uiso 1 1 calc R
H91C H 0.3340 0.8060 0.4931 0.236 Uiso 1 1 calc R
C92 C 0.163(3) 0.932(4) 0.4016(19) 0.27(3) Uani 1 1 d .
H92A H 0.1429 0.9697 0.3522 0.401 Uiso 1 1 calc R
H92B H 0.1857 0.9895 0.4196 0.401 Uiso 1 1 calc R
H92C H 0.0892 0.9110 0.4327 0.401 Uiso 1 1 calc R
C100 C 0.518(2) 1.138(2) 0.3296(17) 0.128(11) Uani 1 1 d .
H100 H 0.5842 1.1724 0.2963 0.154 Uiso 1 1 calc R
C101 C 0.558(3) 1.103(3) 0.398(2) 0.25(3) Uani 1 1 d .
H10A H 0.6372 1.0383 0.3983 0.371 Uiso 1 1 calc R
H10B H 0.4939 1.0724 0.4348 0.371 Uiso 1 1 calc R
H10C H 0.5692 1.1727 0.4092 0.371 Uiso 1 1 calc R
C102 C 0.407(3) 1.229(2) 0.3169(13) 0.127(10) Uani 1 1 d .
H10D H 0.3924 1.2423 0.2670 0.190 Uiso 1 1 calc R
H10E H 0.4122 1.3038 0.3245 0.190 Uiso 1 1 calc R
H10F H 0.3364 1.2039 0.3501 0.190 Uiso 1 1 calc R
C1 C 0.5902(15) 1.1399(16) -0.0023(9) 0.058(4) Uani 1 1 d .
C2 C 0.642(2) 1.2524(19) -0.0003(12) 0.087(6) Uani 1 1 d .
C3 C 0.588(3) 1.303(2) 0.0637(15) 0.104(7) Uani 1 1 d .

loop_
_atom_site_aniso_label
_atom_site_aniso_U_11
_atom_site_aniso_U_22
_atom_site_aniso_U_33
_atom_site_aniso_U_23
_atom_site_aniso_U_13
_atom_site_aniso_U_12
Cd1 0.0485(7) 0.0482(7) 0.0683(8) -0.0147(6) -0.0205(6) -0.0075(5)
Zr1 0.0330(7) 0.0435(8) 0.0536(9) -0.0155(7) -0.0101(6) -0.0079(6)
Zr2 0.0375(8) 0.0556(10) 0.0681(10) -0.0285(8) -0.0049(7) -0.0068(7)
F1 0.138(11) 0.095(9) 0.070(7) -0.008(6) -0.018(7) -0.014(8)
F2 0.097(9) 0.139(11) 0.064(7) -0.015(7) 0.010(6) -0.030(8)
F3 0.173(14) 0.105(10) 0.129(11) -0.048(9) -0.062(10) -0.039(10)
F4 0.098(10) 0.192(15) 0.074(8) -0.026(9) -0.007(7) -0.048(10)
F5 0.135(11) 0.151(12) 0.073(7) -0.032(8) -0.054(7) 0.000(9)
F6 0.113(9) 0.094(8) 0.094(8) 0.012(7) -0.030(7) -0.045(7)
F7 0.051(6) 0.097(9) 0.178(13) -0.021(8) -0.031(7) -0.030(6)
F8 0.178(15) 0.119(11) 0.190(15) -0.047(10) -0.064(12) -0.083(11)
F9 0.212(17) 0.149(14) 0.074(8) 0.014(9) -0.064(10) -0.014(12)
F10 0.088(9) 0.135(12) 0.149(12) -0.077(10) -0.027(8) -0.003(8)
O1 0.044(6) 0.051(6) 0.087(8) -0.025(6) -0.024(5) -0.005(5)
O2 0.033(5) 0.070(7) 0.057(6) -0.031(5) -0.005(4) -0.008(5)
O3 0.037(5) 0.040(5) 0.069(6) -0.021(5) -0.003(5) -0.013(4)
O4 0.039(5) 0.043(5) 0.080(7) -0.025(5) -0.003(5) -0.013(4)
O5 0.048(6) 0.064(7) 0.080(8) -0.020(6) -0.010(6) -0.006(6)
O6 0.056(7) 0.073(8) 0.063(7) -0.015(6) -0.018(6) -0.010(6)
O7 0.064(7) 0.036(6) 0.081(7) -0.020(5) -0.021(6) -0.003(5)
O8 0.029(5) 0.061(6) 0.073(7) -0.017(5) -0.017(5) -0.011(5)
O9 0.052(7) 0.078(8) 0.078(8) -0.025(6) 0.021(6) -0.012(6)
O10 0.052(7) 0.068(7) 0.119(10) -0.066(7) -0.021(6) 0.001(6)
O11 0.070(8) 0.050(7) 0.084(8) 0.013(6) -0.006(7) -0.016(6)
O12 0.050(6) 0.086(9) 0.086(8) -0.027(7) -0.020(6) -0.017(6)
C10 0.052(11) 0.084(14) 0.16(2) -0.048(14) -0.028(12) -0.015(10)
C11 0.082(14) 0.074(14) 0.138(19) -0.061(14) -0.031(13) 0.017(11)
C12 0.047(10) 0.096(15) 0.134(18) -0.034(13) -0.038(11) -0.015(10)
C20 0.045(9) 0.095(13) 0.061(10) -0.030(10) -0.018(8) -0.017(9)
C21 0.074(12) 0.089(13) 0.079(12) -0.048(11) -0.009(10) -0.024(10)
C22 0.085(15) 0.17(2) 0.054(11) -0.035(14) 0.010(11) -0.008(15)
C30 0.055(10) 0.064(11) 0.104(14) -0.019(10) -0.021(10) -0.034(9)
C31 0.055(10) 0.105(14) 0.078(12) -0.020(10) -0.031(9) -0.038(10)
C32 0.051(9) 0.054(9) 0.065(10) -0.015(7) -0.023(8) -0.021(8)
C40 0.036(8) 0.067(11) 0.085(12) -0.036(9) 0.008(8) -0.016(8)
C41 0.047(9) 0.078(11) 0.064(10) -0.011(9) -0.015(8) -0.031(8)
C42 0.109(16) 0.057(11) 0.077(12) -0.021(9) 0.001(11) -0.038(11)
C4 0.064(11) 0.085(13) 0.037(9) -0.004(9) -0.009(8) -0.022(10)
C5 0.051(9) 0.066(11) 0.056(10) -0.005(8) 0.019(8) -0.013(9)
C6 0.117(19) 0.109(18) 0.057(12) -0.023(12) -0.036(12) -0.035(15)
C70 0.118(18) 0.052(11) 0.100(15) -0.016(11) -0.027(13) -0.007(11)
C71 0.121(18) 0.063(12) 0.115(16) -0.053(12) -0.044(14) 0.013(12)
C72 0.102(16) 0.069(13) 0.097(15) -0.007(11) -0.028(13) -0.010(12)
C80 0.026(7) 0.075(12) 0.098(13) -0.041(10) -0.010(8) 0.003(8)
C81 0.030(8) 0.083(13) 0.090(12) -0.033(10) -0.007(8) 0.003(8)
C82 0.037(9) 0.128(18) 0.086(13) -0.032(13) -0.020(9) 0.003(10)
C90 0.13(2) 0.13(2) 0.14(2) -0.06(2) 0.066(19) -0.008(18)
C91 0.12(2) 0.26(4) 0.063(15) -0.02(2) 0.014(15) -0.04(2)
C92 0.14(3) 0.29(5) 0.18(3) 0.00(3) 0.09(2) 0.08(3)
C100 0.12(2) 0.091(17) 0.21(3) -0.107(19) -0.08(2) 0.031(15)
C101 0.23(4) 0.21(4) 0.36(5) -0.24(4) -0.23(4) 0.15(3)
C102 0.19(3) 0.081(16) 0.102(17) -0.036(14) -0.066(18) 0.017(17)
C1 0.053(10) 0.072(12) 0.058(10) -0.012(9) -0.020(8) -0.023(9)
C2 0.100(16) 0.069(13) 0.086(14) -0.008(11) -0.032(12) -0.013(12)
C3 0.13(2) 0.072(15) 0.12(2) -0.024(14) -0.032(17) -0.032(15)

loop_
_atom_type_symbol
_atom_type_description
_atom_type_scat_dispersion_real
_atom_type_scat_dispersion_imag
_atom_type_scat_source
C C 0.0033 0.0016 'International Tables Vol C Tables 4.2.6.8 and 6.1.1.4'
H H 0.0000 0.0000 'International Tables Vol C Tables 4.2.6.8 and 6.1.1.4'
Cd Cd -0.8075 1.2024 'International Tables Vol C Tables 4.2.6.8 and 6.1.1.4'
F F 0.0171 0.0103 'International Tables Vol C Tables 4.2.6.8 and 6.1.1.4'
O O 0.0106 0.0060 'International Tables Vol C Tables 4.2.6.8 and 6.1.1.4'
Zr Zr -2.9673 0.5597 'International Tables Vol C Tables 4.2.6.8 and 6.1.1.4'

loop_
_geom_angle_atom_site_label_1
_geom_angle_atom_site_label_2
_geom_angle_atom_site_label_3
_geom_angle
_geom_angle_site_symmetry_1
_geom_angle_site_symmetry_3
O2 Cd1 O1 131.2(4) . .
O2 Cd1 O11 115.7(4) . .
O1 Cd1 O11 98.4(4) . .
O2 Cd1 O12 104.1(4) . .
O1 Cd1 O12 103.7(4) . .
O11 Cd1 O12 99.0(5) . .
O2 Cd1 Zr2 97.5(3) . .
O1 Cd1 Zr2 34.7(3) . .
O11 Cd1 Zr2 113.2(3) . .
O12 Cd1 Zr2 127.9(3) . .
O2 Cd1 Zr1 35.0(3) . .
O1 Cd1 Zr1 96.7(3) . .
O11 Cd1 Zr1 127.0(3) . .
O12 Cd1 Zr1 125.9(3) . .
Zr2 Cd1 Zr1 62.51(10) . .
O8 Zr1 O7 98.5(4) . .
O8 Zr1 O2 97.3(4) . .
O7 Zr1 O2 98.2(4) . .
O8 Zr1 O4 165.6(4) . .
O7 Zr1 O4 94.8(4) . .
O2 Zr1 O4 86.2(4) . .
O8 Zr1 O6 88.1(5) . .
O7 Zr1 O6 91.6(4) . .
O2 Zr1 O6 168.0(4) . .
O4 Zr1 O6 86.0(4) . .
O8 Zr1 O3 97.4(4) . .
O7 Zr1 O3 163.9(4) . .
O2 Zr1 O3 82.4(4) . .
O4 Zr1 O3 69.1(3) . .
O6 Zr1 O3 86.3(4) . .
O8 Zr1 Cd1 118.2(3) . .
O7 Zr1 Cd1 119.8(3) . .
O2 Zr1 Cd1 36.1(3) . .
O4 Zr1 Cd1 58.3(3) . .
O6 Zr1 Cd1 132.2(3) . .
O3 Zr1 Cd1 53.3(2) . .
O8 Zr1 Zr2 129.6(3) . .
O7 Zr1 Zr2 127.8(3) . .
O2 Zr1 Zr2 94.8(3) . .
O4 Zr1 Zr2 35.9(2) . .
O6 Zr1 Zr2 73.6(3) . .
O3 Zr1 Zr2 36.6(2) . .
Cd1 Zr1 Zr2 58.71(8) . .
O9 Zr2 O10 102.2(5) . .
O9 Zr2 O1 99.6(5) . .
O10 Zr2 O1 98.9(5) . .
O9 Zr2 O5 87.5(5) . .
O10 Zr2 O5 90.6(5) . .
O1 Zr2 O5 166.6(4) . .
O9 Zr2 O4 95.7(4) . .
O10 Zr2 O4 161.4(4) . .
O1 Zr2 O4 83.0(4) . .
O5 Zr2 O4 85.0(4) . .
O9 Zr2 O3 163.4(4) . .
O10 Zr2 O3 92.7(4) . .
O1 Zr2 O3 85.3(4) . .
O5 Zr2 O3 84.9(4) . .
O4 Zr2 O3 69.0(3) . .
O9 Zr2 Cd1 124.5(4) . .
O10 Zr2 Cd1 113.5(4) . .
O1 Zr2 Cd1 36.2(3) . .
O5 Zr2 Cd1 130.8(3) . .
O4 Zr2 Cd1 58.4(3) . .
O3 Zr2 Cd1 53.4(3) . .
O9 Zr2 Zr1 126.8(4) . .
O10 Zr2 Zr1 125.9(3) . .
O1 Zr2 Zr1 94.5(3) . .
O5 Zr2 Zr1 72.3(3) . .
O4 Zr2 Zr1 35.7(2) . .
O3 Zr2 Zr1 36.6(2) . .
Cd1 Zr2 Zr1 58.79(16) . .
C10 O1 Zr2 134.7(12) . .
C10 O1 Cd1 115.5(11) . .
Zr2 O1 Cd1 109.0(4) . .
C20 O2 Zr1 126.3(9) . .
C20 O2 Cd1 124.3(9) . .
Zr1 O2 Cd1 108.9(4) . .
C30 O3 Zr2 119.8(9) . .
C30 O3 Zr1 128.4(9) . .
Zr2 O3 Zr1 106.8(4) . .
C40 O4 Zr1 128.7(8) . .
C40 O4 Zr2 120.2(8) . .
Zr1 O4 Zr2 108.3(4) . .
C4 O5 Zr2 134.2(10) . .
C4 O6 Zr1 131.7(10) . .
C70 O7 Zr1 172.1(11) . .
C80 O8 Zr1 164.8(11) . .
C90 O9 Zr2 171.0(17) . .
C100 O10 Zr2 171.8(16) . .
C1 O11 Cd1 144.2(11) . .
C1 O12 Cd1 144.4(11) 2_675 .
C11 C10 O1 113.4(16) . .
C11 C10 C12 116.4(18) . .
O1 C10 C12 109.2(16) . .
C11 C10 H10 105.7 . .
O1 C10 H10 105.7 . .
C12 C10 H10 105.7 . .
C10 C11 H11A 109.5 . .
C10 C11 H11B 109.5 . .
H11A C11 H11B 109.5 . .
C10 C11 H11C 109.5 . .
H11A C11 H11C 109.5 . .
H11B C11 H11C 109.5 . .
C10 C12 H12A 109.5 . .
C10 C12 H12B 109.5 . .
H12A C12 H12B 109.5 . .
C10 C12 H12C 109.5 . .
H12A C12 H12C 109.5 . .
H12B C12 H12C 109.5 . .
O2 C20 C22 112.1(15) . .
O2 C20 C21 109.3(13) . .
C22 C20 C21 113.0(16) . .
O2 C20 H20 107.4 . .
C22 C20 H20 107.4 . .
C21 C20 H20 107.4 . .
C20 C21 H21A 109.5 . .
C20 C21 H21B 109.5 . .
H21A C21 H21B 109.5 . .
C20 C21 H21C 109.5 . .
H21A C21 H21C 109.5 . .
H21B C21 H21C 109.5 . .
C20 C22 H22A 109.5 . .
C20 C22 H22B 109.5 . .
H22A C22 H22B 109.5 . .
C20 C22 H22C 109.5 . .
H22A C22 H22C 109.5 . .
H22B C22 H22C 109.5 . .
C32 C30 O3 110.2(13) . .
C32 C30 C31 110.8(13) . .
O3 C30 C31 109.0(14) . .
C32 C30 H30 108.9 . .
O3 C30 H30 108.9 . .
C31 C30 H30 108.9 . .
C30 C31 H31A 109.5 . .
C30 C31 H31B 109.5 . .
H31A C31 H31B 109.5 . .
C30 C31 H31C 109.5 . .
H31A C31 H31C 109.5 . .
H31B C31 H31C 109.5 . .
C30 C32 H32A 109.5 . .
C30 C32 H32B 109.5 . .
H32A C32 H32B 109.5 . .
C30 C32 H32C 109.5 . .
H32A C32 H32C 109.5 . .
H32B C32 H32C 109.5 . .
O4 C40 C41 110.7(13) . .
O4 C40 C42 111.1(13) . .
C41 C40 C42 114.4(14) . .
O4 C40 H40 106.7 . .
C41 C40 H40 106.8 . .
C42 C40 H40 106.7 . .
C40 C41 H41A 109.5 . .
C40 C41 H41B 109.5 . .
H41A C41 H41B 109.5 . .
C40 C41 H41C 109.5 . .
H41A C41 H41C 109.5 . .
H41B C41 H41C 109.5 . .
C40 C42 H42A 109.5 . .
C40 C42 H42B 109.5 . .
H42A C42 H42B 109.5 . .
C40 C42 H42C 109.5 . .
H42A C42 H42C 109.5 . .
H42B C42 H42C 109.5 . .
O5 C4 O6 128.2(14) . .
O5 C4 C5 117.0(15) . .
O6 C4 C5 114.8(15) . .
F1 C5 F2 107.9(14) . .
F1 C5 C6 106.9(16) . .
F2 C5 C6 108.6(16) . .
F1 C5 C4 109.3(15) . .
F2 C5 C4 109.6(14) . .
C6 C5 C4 114.3(15) . .
F4 C6 F5 112.5(19) . .
F4 C6 F3 109(2) . .
F5 C6 F3 106.5(16) . .
F4 C6 C5 111.2(16) . .
F5 C6 C5 109.5(19) . .
F3 C6 C5 108.4(17) . .
O7 C70 C71 112.3(18) . .
O7 C70 C72 110.8(16) . .
C71 C70 C72 114.9(18) . .
O7 C70 H70 106.0 . .
C71 C70 H70 106.0 . .
C72 C70 H70 106.0 . .
C70 C71 H71A 109.5 . .
C70 C71 H71B 109.5 . .
H71A C71 H71B 109.5 . .
C70 C71 H71C 109.5 . .
H71A C71 H71C 109.5 . .
H71B C71 H71C 109.5 . .
C70 C72 H72A 109.5 . .
C70 C72 H72B 109.5 . .
H72A C72 H72B 109.5 . .
C70 C72 H72C 109.5 . .
H72A C72 H72C 109.5 . .
H72B C72 H72C 109.5 . .
O8 C80 C81 110.8(13) . .
O8 C80 C82 109.5(14) . .
C81 C80 C82 111.2(15) . .
O8 C80 H80 108.4 . .
C81 C80 H80 108.4 . .
C82 C80 H80 108.4 . .
C80 C81 H81A 109.5 . .
C80 C81 H81B 109.5 . .
H81A C81 H81B 109.5 . .
C80 C81 H81C 109.5 . .
H81A C81 H81C 109.5 . .
H81B C81 H81C 109.5 . .
C80 C82 H82A 109.5 . .
C80 C82 H82B 109.5 . .
H82A C82 H82B 109.5 . .
C80 C82 H82C 109.5 . .
H82A C82 H82C 109.5 . .
H82B C82 H82C 109.5 . .
O9 C90 C91 114(3) . .
O9 C90 C92 111(3) . .
C91 C90 C92 114(2) . .
O9 C90 H90 105.5 . .
C91 C90 H90 105.5 . .
C92 C90 H90 105.5 . .
C90 C91 H91A 109.5 . .
C90 C91 H91B 109.5 . .
H91A C91 H91B 109.5 . .
C90 C91 H91C 109.4 . .
H91A C91 H91C 109.5 . .
H91B C91 H91C 109.5 . .
C90 C92 H92A 109.5 . .
C90 C92 H92B 109.5 . .
H92A C92 H92B 109.5 . .
C90 C92 H92C 109.5 . .
H92A C92 H92C 109.5 . .
H92B C92 H92C 109.5 . .
C102 C100 C101 120(2) . .
C102 C100 O10 112.2(19) . .
C101 C100 O10 110(2) . .
C102 C100 H100 104.4 . .
C101 C100 H100 104.4 . .
O10 C100 H100 104.4 . .
C100 C101 H10A 109.5 . .
C100 C101 H10B 109.5 . .
H10A C101 H10B 109.5 . .
C100 C101 H10C 109.5 . .
H10A C101 H10C 109.5 . .
H10B C101 H10C 109.5 . .
C100 C102 H10D 109.5 . .
C100 C102 H10E 109.5 . .
H10D C102 H10E 109.5 . .
C100 C102 H10F 109.5 . .
H10D C102 H10F 109.5 . .
H10E C102 H10F 109.5 . .
O11 C1 O12 133.0(16) . 2_675
O11 C1 C2 115.8(14) . .
O12 C1 C2 110.9(15) 2_675 .
F6 C2 F7 104.6(18) . .
F6 C2 C3 109.8(18) . .
F7 C2 C3 109.5(19) . .
F6 C2 C1 111.3(15) . .
F7 C2 C1 107.0(15) . .
C3 C2 C1 114.2(19) . .
F9 C3 F10 110(2) . .
F9 C3 F8 109(2) . .
F10 C3 F8 106(2) . .
F9 C3 C2 111(2) . .
F10 C3 C2 111(2) . .
F8 C3 C2 110(2) . .

loop_
_geom_bond_atom_site_label_1
_geom_bond_atom_site_label_2
_geom_bond_distance
_geom_bond_site_symmetry_2
Cd1 O2 2.149(9) .
Cd1 O1 2.157(11) .
Cd1 O11 2.196(11) .
Cd1 O12 2.227(11) .
Cd1 Zr2 3.449(4) .
Cd1 Zr1 3.452(6) .
Zr1 O8 1.932(9) .
Zr1 O7 1.935(9) .
Zr1 O2 2.093(10) .
Zr1 O4 2.202(9) .
Zr1 O6 2.206(11) .
Zr1 O3 2.230(9) .
Zr1 Zr2 3.580(4) .
Zr2 O9 1.934(11) .
Zr2 O10 1.944(10) .
Zr2 O1 2.078(11) .
Zr2 O5 2.206(12) .
Zr2 O4 2.214(9) .
Zr2 O3 2.229(10) .
F1 C5 1.36(2) .
F2 C5 1.379(18) .
F3 C6 1.41(2) .
F4 C6 1.30(2) .
F5 C6 1.33(2) .
F6 C2 1.37(2) .
F7 C2 1.37(2) .
F8 C3 1.39(2) .
F9 C3 1.31(3) .
F10 C3 1.33(3) .
O1 C10 1.49(2) .
O2 C20 1.448(18) .
O3 C30 1.489(17) .
O4 C40 1.475(17) .
O5 C4 1.26(2) .
O6 C4 1.279(19) .
O7 C70 1.42(2) .
O8 C80 1.404(15) .
O9 C90 1.41(3) .
O10 C100 1.44(2) .
O11 C1 1.209(18) .
O12 C1 1.249(17) 2_675
C10 C11 1.39(2) .
C10 C12 1.53(3) .
C10 H10 0.9800 .
C11 H11A 0.9600 .
C11 H11B 0.9600 .
C11 H11C 0.9600 .
C12 H12A 0.9600 .
C12 H12B 0.9600 .
C12 H12C 0.9600 .
C20 C22 1.48(3) .
C20 C21 1.53(2) .
C20 H20 0.9800 .
C21 H21A 0.9600 .
C21 H21B 0.9600 .
C21 H21C 0.9600 .
C22 H22A 0.9600 .
C22 H22B 0.9600 .
C22 H22C 0.9600 .
C30 C32 1.49(2) .
C30 C31 1.52(2) .
C30 H30 0.9800 .
C31 H31A 0.9600 .
C31 H31B 0.9600 .
C31 H31C 0.9600 .
C32 H32A 0.9600 .
C32 H32B 0.9600 .
C32 H32C 0.9600 .
C40 C41 1.50(2) .
C40 C42 1.51(2) .
C40 H40 0.9800 .
C41 H41A 0.9600 .
C41 H41B 0.9600 .
C41 H41C 0.9600 .
C42 H42A 0.9600 .
C42 H42B 0.9600 .
C42 H42C 0.9600 .
C4 C5 1.54(2) .
C5 C6 1.53(3) .
C70 C71 1.47(3) .
C70 C72 1.50(3) .
C70 H70 0.9800 .
C71 H71A 0.9600 .
C71 H71B 0.9600 .
C71 H71C 0.9600 .
C72 H72A 0.9600 .
C72 H72B 0.9600 .
C72 H72C 0.9600 .
C80 C81 1.49(2) .
C80 C82 1.51(2) .
C80 H80 0.9800 .
C81 H81A 0.9600 .
C81 H81B 0.9600 .
C81 H81C 0.9600 .
C82 H82A 0.9600 .
C82 H82B 0.9600 .
C82 H82C 0.9600 .
C90 C91 1.42(4) .
C90 C92 1.49(4) .
C90 H90 0.9800 .
C91 H91A 0.9600 .
C91 H91B 0.9600 .
C91 H91C 0.9600 .
C92 H92A 0.9600 .
C92 H92B 0.9600 .
C92 H92C 0.9600 .
C100 C102 1.36(3) .
C100 C101 1.38(4) .
C100 H100 0.9800 .
C101 H10A 0.9600 .
C101 H10B 0.9600 .
C101 H10C 0.9600 .
C102 H10D 0.9600 .
C102 H10E 0.9600 .
C102 H10F 0.9600 .
C1 O12 1.249(17) 2_675
C1 C2 1.62(3) .
C2 C3 1.45(3) .

loop_
_geom_torsion_atom_site_label_1
_geom_torsion_atom_site_label_2
_geom_torsion_atom_site_label_3
_geom_torsion_atom_site_label_4
_geom_torsion
_geom_torsion_site_symmetry_1
_geom_torsion_site_symmetry_4
O2 Cd1 Zr1 O8 60.6(6) . .
O1 Cd1 Zr1 O8 -127.8(4) . .
O11 Cd1 Zr1 O8 -22.0(5) . .
O12 Cd1 Zr1 O8 120.0(5) . .
Zr2 Cd1 Zr1 O8 -121.4(4) . .
O2 Cd1 Zr1 O7 -59.5(6) . .
O1 Cd1 Zr1 O7 112.2(5) . .
O11 Cd1 Zr1 O7 -142.0(6) . .
O12 Cd1 Zr1 O7 -0.1(5) . .
Zr2 Cd1 Zr1 O7 118.5(4) . .
O1 Cd1 Zr1 O2 171.6(5) . .
O11 Cd1 Zr1 O2 -82.6(6) . .
O12 Cd1 Zr1 O2 59.4(6) . .
Zr2 Cd1 Zr1 O2 178.0(5) . .
O2 Cd1 Zr1 O4 -135.6(5) . .
O1 Cd1 Zr1 O4 36.1(4) . .
O11 Cd1 Zr1 O4 141.8(5) . .
O12 Cd1 Zr1 O4 -76.2(5) . .
Zr2 Cd1 Zr1 O4 42.4(3) . .
O2 Cd1 Zr1 O6 176.4(6) . .
O1 Cd1 Zr1 O6 -11.9(5) . .
O11 Cd1 Zr1 O6 93.9(6) . .
O12 Cd1 Zr1 O6 -124.2(6) . .
Zr2 Cd1 Zr1 O6 -5.6(4) . .
O2 Cd1 Zr1 O3 138.0(6) . .
O1 Cd1 Zr1 O3 -50.4(4) . .
O11 Cd1 Zr1 O3 55.4(5) . .
O12 Cd1 Zr1 O3 -162.6(5) . .
Zr2 Cd1 Zr1 O3 -44.0(3) . .
O2 Cd1 Zr1 Zr2 -178.0(5) . .
O1 Cd1 Zr1 Zr2 -6.3(3) . .
O11 Cd1 Zr1 Zr2 99.4(4) . .
O12 Cd1 Zr1 Zr2 -118.6(4) . .
O2 Cd1 Zr2 O9 -114.5(5) . .
O1 Cd1 Zr2 O9 53.2(6) . .
O11 Cd1 Zr2 O9 123.3(5) . .
O12 Cd1 Zr2 O9 -0.1(6) . .
Zr1 Cd1 Zr2 O9 -115.7(4) . .
O2 Cd1 Zr2 O10 120.2(4) . .
O1 Cd1 Zr2 O10 -72.1(6) . .
O11 Cd1 Zr2 O10 -2.0(5) . .
O12 Cd1 Zr2 O10 -125.4(5) . .
Zr1 Cd1 Zr2 O10 119.0(3) . .
O2 Cd1 Zr2 O1 -167.7(6) . .
O11 Cd1 Zr2 O1 70.1(6) . .
O12 Cd1 Zr2 O1 -53.3(6) . .
Zr1 Cd1 Zr2 O1 -168.9(5) . .
O2 Cd1 Zr2 O5 7.1(5) . .
O1 Cd1 Zr2 O5 174.8(6) . .
O11 Cd1 Zr2 O5 -115.1(5) . .
O12 Cd1 Zr2 O5 121.5(6) . .
Zr1 Cd1 Zr2 O5 5.9(4) . .
O2 Cd1 Zr2 O4 -41.0(4) . .
O1 Cd1 Zr2 O4 126.8(6) . .
O11 Cd1 Zr2 O4 -163.1(4) . .
O12 Cd1 Zr2 O4 73.5(5) . .
Zr1 Cd1 Zr2 O4 -42.1(3) . .
O2 Cd1 Zr2 O3 45.2(4) . .
O1 Cd1 Zr2 O3 -147.1(6) . .
O11 Cd1 Zr2 O3 -77.0(4) . .
O12 Cd1 Zr2 O3 159.6(5) . .
Zr1 Cd1 Zr2 O3 44.0(3) . .
O2 Cd1 Zr2 Zr1 1.2(3) . .
O1 Cd1 Zr2 Zr1 168.9(5) . .
O11 Cd1 Zr2 Zr1 -121.0(3) . .
O12 Cd1 Zr2 Zr1 115.6(4) . .
O8 Zr1 Zr2 O9 -145.6(6) . .
O7 Zr1 Zr2 O9 6.7(6) . .
O2 Zr1 Zr2 O9 110.8(5) . .
O4 Zr1 Zr2 O9 34.0(7) . .
O6 Zr1 Zr2 O9 -72.3(6) . .
O3 Zr1 Zr2 O9 -178.7(6) . .
Cd1 Zr1 Zr2 O9 112.0(5) . .
O8 Zr1 Zr2 O10 4.5(6) . .
O7 Zr1 Zr2 O10 156.8(6) . .
O2 Zr1 Zr2 O10 -99.0(6) . .
O4 Zr1 Zr2 O10 -175.9(7) . .
O6 Zr1 Zr2 O10 77.8(6) . .
O3 Zr1 Zr2 O10 -28.6(6) . .
Cd1 Zr1 Zr2 O10 -97.8(5) . .
O8 Zr1 Zr2 O1 108.9(5) . .
O7 Zr1 Zr2 O1 -98.8(5) . .
O2 Zr1 Zr2 O1 5.4(4) . .
O4 Zr1 Zr2 O1 -71.5(6) . .
O6 Zr1 Zr2 O1 -177.8(4) . .
O3 Zr1 Zr2 O1 75.8(5) . .
Cd1 Zr1 Zr2 O1 6.6(3) . .
O8 Zr1 Zr2 O5 -72.9(5) . .
O7 Zr1 Zr2 O5 79.4(5) . .
O2 Zr1 Zr2 O5 -176.5(4) . .
O4 Zr1 Zr2 O5 106.7(6) . .
O6 Zr1 Zr2 O5 0.4(4) . .
O3 Zr1 Zr2 O5 -106.0(5) . .
Cd1 Zr1 Zr2 O5 -175.3(3) . .
O8 Zr1 Zr2 O4 -179.6(6) . .
O7 Zr1 Zr2 O4 -27.3(6) . .
O2 Zr1 Zr2 O4 76.8(6) . .
O6 Zr1 Zr2 O4 -106.3(6) . .
O3 Zr1 Zr2 O4 147.3(6) . .
Cd1 Zr1 Zr2 O4 78.0(5) . .
O8 Zr1 Zr2 O3 33.1(6) . .
O7 Zr1 Zr2 O3 -174.6(6) . .
O2 Zr1 Zr2 O3 -70.5(5) . .
O4 Zr1 Zr2 O3 -147.3(6) . .
O6 Zr1 Zr2 O3 106.4(5) . .
Cd1 Zr1 Zr2 O3 -69.3(4) . .
O8 Zr1 Zr2 Cd1 102.4(4) . .
O7 Zr1 Zr2 Cd1 -105.3(4) . .
O2 Zr1 Zr2 Cd1 -1.2(3) . .
O4 Zr1 Zr2 Cd1 -78.0(5) . .
O6 Zr1 Zr2 Cd1 175.7(3) . .
O3 Zr1 Zr2 Cd1 69.3(4) . .
O9 Zr2 O1 C10 30.7(14) . .
O10 Zr2 O1 C10 -73.3(14) . .
O5 Zr2 O1 C10 151.6(18) . .
O4 Zr2 O1 C10 125.3(14) . .
O3 Zr2 O1 C10 -165.3(14) . .
Cd1 Zr2 O1 C10 168.7(16) . .
Zr1 Zr2 O1 C10 159.2(13) . .
O9 Zr2 O1 Cd1 -138.0(5) . .
O10 Zr2 O1 Cd1 118.0(5) . .
O5 Zr2 O1 Cd1 -17(2) . .
O4 Zr2 O1 Cd1 -43.4(4) . .
O3 Zr2 O1 Cd1 25.9(4) . .
Zr1 Zr2 O1 Cd1 -9.5(4) . .
O2 Cd1 O1 C10 -154.9(10) . .
O11 Cd1 O1 C10 69.7(11) . .
O12 Cd1 O1 C10 -31.8(12) . .
Zr2 Cd1 O1 C10 -171.1(13) . .
Zr1 Cd1 O1 C10 -161.2(11) . .
O2 Cd1 O1 Zr2 16.3(7) . .
O11 Cd1 O1 Zr2 -119.1(5) . .
O12 Cd1 O1 Zr2 139.4(5) . .
Zr1 Cd1 O1 Zr2 9.9(4) . .
O8 Zr1 O2 C20 43.1(12) . .
O7 Zr1 O2 C20 -56.6(12) . .
O4 Zr1 O2 C20 -150.9(12) . .
O6 Zr1 O2 C20 159.6(19) . .
O3 Zr1 O2 C20 139.6(12) . .
Cd1 Zr1 O2 C20 172.4(14) . .
Zr2 Zr1 O2 C20 174.2(11) . .
O8 Zr1 O2 Cd1 -129.3(5) . .
O7 Zr1 O2 Cd1 131.0(5) . .
O4 Zr1 O2 Cd1 36.7(4) . .
O6 Zr1 O2 Cd1 -13(2) . .
O3 Zr1 O2 Cd1 -32.8(4) . .
Zr2 Zr1 O2 Cd1 1.7(4) . .
O1 Cd1 O2 C20 176.3(10) . .
O11 Cd1 O2 C20 -54.1(12) . .
O12 Cd1 O2 C20 53.3(11) . .
Zr2 Cd1 O2 C20 -174.4(10) . .
Zr1 Cd1 O2 C20 -172.6(13) . .
O1 Cd1 O2 Zr1 -11.1(7) . .
O11 Cd1 O2 Zr1 118.5(5) . .
O12 Cd1 O2 Zr1 -134.0(5) . .
Zr2 Cd1 O2 Zr1 -1.8(4) . .
O9 Zr2 O3 C30 -153.5(16) . .
O10 Zr2 O3 C30 0.1(11) . .
O1 Zr2 O3 C30 98.8(10) . .
O5 Zr2 O3 C30 -90.4(10) . .
O4 Zr2 O3 C30 -176.9(11) . .
Cd1 Zr2 O3 C30 117.6(11) . .
Zr1 Zr2 O3 C30 -157.2(12) . .
O9 Zr2 O3 Zr1 3.6(17) . .
O10 Zr2 O3 Zr1 157.2(5) . .
O1 Zr2 O3 Zr1 -104.1(4) . .
O5 Zr2 O3 Zr1 66.8(4) . .
O4 Zr2 O3 Zr1 -19.8(4) . .
Cd1 Zr2 O3 Zr1 -85.3(3) . .
O8 Zr1 O3 C30 -0.4(12) . .
O7 Zr1 O3 C30 170.0(15) . .
O2 Zr1 O3 C30 -96.8(12) . .
O4 Zr1 O3 C30 174.4(12) . .
O6 Zr1 O3 C30 87.2(12) . .
Cd1 Zr1 O3 C30 -120.3(12) . .
Zr2 Zr1 O3 C30 154.5(13) . .
O8 Zr1 O3 Zr2 -154.9(4) . .
O7 Zr1 O3 Zr2 15.5(16) . .
O2 Zr1 O3 Zr2 108.7(4) . .
O4 Zr1 O3 Zr2 19.8(4) . .
O6 Zr1 O3 Zr2 -67.3(5) . .
Cd1 Zr1 O3 Zr2 85.2(4) . .
O8 Zr1 O4 C40 -159.7(15) . .
O7 Zr1 O4 C40 -2.3(12) . .
O2 Zr1 O4 C40 95.5(12) . .
O6 Zr1 O4 C40 -93.6(12) . .
O3 Zr1 O4 C40 178.9(12) . .
Cd1 Zr1 O4 C40 119.9(12) . .
Zr2 Zr1 O4 C40 -161.0(14) . .
O8 Zr1 O4 Zr2 1.2(19) . .
O7 Zr1 O4 Zr2 158.6(5) . .
O2 Zr1 O4 Zr2 -103.5(5) . .
O6 Zr1 O4 Zr2 67.4(5) . .
O3 Zr1 O4 Zr2 -20.2(4) . .
Cd1 Zr1 O4 Zr2 -79.1(4) . .
O9 Zr2 O4 C40 9.6(11) . .
O10 Zr2 O4 C40 173.5(15) . .
O1 Zr2 O4 C40 -89.4(11) . .
O5 Zr2 O4 C40 96.5(11) . .
O3 Zr2 O4 C40 -176.9(11) . .
Cd1 Zr2 O4 C40 -117.9(11) . .
Zr1 Zr2 O4 C40 162.9(13) . .
O9 Zr2 O4 Zr1 -153.3(5) . .
O10 Zr2 O4 Zr1 10.6(17) . .
O1 Zr2 O4 Zr1 107.8(5) . .
O5 Zr2 O4 Zr1 -66.3(5) . .
O3 Zr2 O4 Zr1 20.2(4) . .
Cd1 Zr2 O4 Zr1 79.3(4) . .
O9 Zr2 O5 C4 128.2(16) . .
O10 Zr2 O5 C4 -129.7(16) . .
O1 Zr2 O5 C4 6(3) . .
O4 Zr2 O5 C4 32.2(16) . .
O3 Zr2 O5 C4 -37.0(16) . .
Cd1 Zr2 O5 C4 -7.2(18) . .
Zr1 Zr2 O5 C4 -1.9(15) . .
O8 Zr1 O6 C4 133.1(15) . .
O7 Zr1 O6 C4 -128.4(15) . .
O2 Zr1 O6 C4 16(3) . .
O4 Zr1 O6 C4 -33.7(15) . .
O3 Zr1 O6 C4 35.6(15) . .
Cd1 Zr1 O6 C4 5.7(17) . .
Zr2 Zr1 O6 C4 0.7(15) . .
O8 Zr1 O7 C70 72(9) . .
O2 Zr1 O7 C70 171(9) . .
O4 Zr1 O7 C70 -102(9) . .
O6 Zr1 O7 C70 -16(9) . .
O3 Zr1 O7 C70 -98(9) . .
Cd1 Zr1 O7 C70 -158(9) . .
Zr2 Zr1 O7 C70 -87(9) . .
O7 Zr1 O8 C80 -21(4) . .
O2 Zr1 O8 C80 -120(4) . .
O4 Zr1 O8 C80 137(3) . .
O6 Zr1 O8 C80 71(4) . .
O3 Zr1 O8 C80 157(4) . .
Cd1 Zr1 O8 C80 -151(4) . .
Zr2 Zr1 O8 C80 138(4) . .
O10 Zr2 O9 C90 -58(9) . .
O1 Zr2 O9 C90 -160(9) . .
O5 Zr2 O9 C90 32(9) . .
O4 Zr2 O9 C90 117(9) . .
O3 Zr2 O9 C90 95(9) . .
Cd1 Zr2 O9 C90 172(9) . .
Zr1 Zr2 O9 C90 97(9) . .
O9 Zr2 O10 C100 46(9) . .
O1 Zr2 O10 C100 148(8) . .
O5 Zr2 O10 C100 -41(9) . .
O4 Zr2 O10 C100 -117(8) . .
O3 Zr2 O10 C100 -126(9) . .
Cd1 Zr2 O10 C100 -177(8) . .
Zr1 Zr2 O10 C100 -110(8) . .
O2 Cd1 O11 C1 164.0(19) . .
O1 Cd1 O11 C1 -52(2) . .
O12 Cd1 O11 C1 53(2) . .
Zr2 Cd1 O11 C1 -85(2) . .
Zr1 Cd1 O11 C1 -156.9(19) . .
O2 Cd1 O12 C1 -175.6(19) . 2_675
O1 Cd1 O12 C1 45(2) . 2_675
O11 Cd1 O12 C1 -56(2) . 2_675
Zr2 Cd1 O12 C1 73(2) . 2_675
Zr1 Cd1 O12 C1 153.8(18) . 2_675
Zr2 O1 C10 C11 56(3) . .
Cd1 O1 C10 C11 -135.9(18) . .
Zr2 O1 C10 C12 -76(2) . .
Cd1 O1 C10 C12 92.6(18) . .
Zr1 O2 C20 C22 -113.3(15) . .
Cd1 O2 C20 C22 58.0(16) . .
Zr1 O2 C20 C21 120.6(12) . .
Cd1 O2 C20 C21 -68.1(17) . .
Zr2 O3 C30 C32 -153.0(10) . .
Zr1 O3 C30 C32 55.4(17) . .
Zr2 O3 C30 C31 85.3(14) . .
Zr1 O3 C30 C31 -66.4(17) . .
Zr1 O4 C40 C41 -58.2(17) . .
Zr2 O4 C40 C41 142.8(10) . .
Zr1 O4 C40 C42 70.0(15) . .
Zr2 O4 C40 C42 -89.0(13) . .
Zr2 O5 C4 O6 3(3) . .
Zr2 O5 C4 C5 -179.3(11) . .
Zr1 O6 C4 O5 -2(3) . .
Zr1 O6 C4 C5 -179.8(11) . .
O5 C4 C5 F1 151.6(16) . .
O6 C4 C5 F1 -31(2) . .
O5 C4 C5 F2 34(2) . .
O6 C4 C5 F2 -148.7(16) . .
O5 C4 C5 C6 -89(2) . .
O6 C4 C5 C6 89(2) . .
F1 C5 C6 F4 64(2) . .
F2 C5 C6 F4 179.7(16) . .
C4 C5 C6 F4 -58(2) . .
F1 C5 C6 F5 -61(2) . .
F2 C5 C6 F5 55(2) . .
C4 C5 C6 F5 177.6(16) . .
F1 C5 C6 F3 -177.1(14) . .
F2 C5 C6 F3 -61.0(19) . .
C4 C5 C6 F3 62(2) . .
Zr1 O7 C70 C71 -148(8) . .
Zr1 O7 C70 C72 -18(11) . .
Zr1 O8 C80 C81 55(4) . .
Zr1 O8 C80 C82 -68(4) . .
Zr2 O9 C90 C91 -31(10) . .
Zr2 O9 C90 C92 100(9) . .
Zr2 O10 C100 C102 -104(8) . .
Zr2 O10 C100 C101 32(10) . .
Cd1 O11 C1 O12 -33(3) . 2_675
Cd1 O11 C1 C2 139.8(17) . .
O11 C1 C2 F6 151.5(17) . .
O12 C1 C2 F6 -34(2) 2_675 .
O11 C1 C2 F7 38(2) . .
O12 C1 C2 F7 -147.8(15) 2_675 .
O11 C1 C2 C3 -84(2) . .
O12 C1 C2 C3 91(2) 2_675 .
F6 C2 C3 F9 -175.2(19) . .
F7 C2 C3 F9 -61(3) . .
C1 C2 C3 F9 59(3) . .
F6 C2 C3 F10 63(3) . .
F7 C2 C3 F10 176.9(18) . .
C1 C2 C3 F10 -63(2) . .
F6 C2 C3 F8 -54(3) . .
F7 C2 C3 F8 60(2) . .
C1 C2 C3 F8 -180.0(17) . .
